data_4080679
loop_
_publ_author_name
'Ibrahim, Nada'
'Vilhelmsen, Mie H\/ojer'
'Pernpointner, Markus'
'Rominger, Frank'
'Hashmi, A. Stephen K.'

_publ_section_title
;
 Gold Phenolate Complexes: Synthesis, Structure, and Reactivity
;
_journal_issue 9
_journal_name_full Organometallics
_journal_page_first 2576
_journal_paper_doi 10.1021/om400060s
_journal_volume 32
_journal_year 2013
_chemical_formula_sum 'C36 H46 Au Cl3 N2 O3'
_chemical_formula_weight 858.06
_chemical_name_common '2 in manuscript'
_chemical_name_systematic
; 
 ? 
;
_space_group_IT_number 14
_symmetry_cell_setting monoclinic
_symmetry_space_group_name_Hall '-P 2yn'
_symmetry_space_group_name_H-M 'P 1 21/n 1'
_atom_sites_solution_hydrogens geom
_atom_sites_solution_primary direct
_atom_sites_solution_secondary difmap
_audit_creation_method SHELXL-97
_cell_angle_alpha 90.00
_cell_angle_beta 116.606(1)
_cell_angle_gamma 90.00
_cell_formula_units_Z 4
_cell_length_a 12.2263(1)
_cell_length_b 27.8242(4)
_cell_length_c 12.6285(2)
_cell_measurement_reflns_used 6564
_cell_measurement_temperature 200(2)
_cell_volume 3841.13(9)
_computing_cell_refinement 'Bruker SAINT'
_computing_data_collection 'Bruker SMART'
_computing_data_reduction 'Bruker SAINT'
_computing_molecular_graphics 'Bruker SHELXTL'
_computing_publication_material 'Bruker SHELXTL'
_computing_structure_refinement 'SHELXL-97 (Sheldrick, 2008)'
_computing_structure_solution 'SHELXS-97 (Sheldrick, 2008)'
_diffrn_ambient_temperature 200(2)
_diffrn_measured_fraction_theta_full 0.998
_diffrn_measured_fraction_theta_max 0.998
_diffrn_measurement_device_type 'Bruker SMART CCD'
_diffrn_measurement_method '\w scans'
_diffrn_radiation_monochromator graphite
_diffrn_radiation_source 'fine-focus sealed tube'
_diffrn_radiation_type MoK\a
_diffrn_radiation_wavelength 0.71073
_diffrn_reflns_av_R_equivalents 0.0619
_diffrn_reflns_av_sigmaI/netI 0.0522
_diffrn_reflns_limit_h_max 15
_diffrn_reflns_limit_h_min -15
_diffrn_reflns_limit_k_max 35
_diffrn_reflns_limit_k_min -36
_diffrn_reflns_limit_l_max 16
_diffrn_reflns_limit_l_min -16
_diffrn_reflns_number 39374
_diffrn_reflns_theta_full 27.49
_diffrn_reflns_theta_max 27.49
_diffrn_reflns_theta_min 1.93
_exptl_absorpt_coefficient_mu 4.073
_exptl_absorpt_correction_T_max 0.7636
_exptl_absorpt_correction_T_min 0.4963
_exptl_absorpt_correction_type multi-scan
_exptl_absorpt_process_details
;
Sheldrick, G. M. (2008). <i>SADABS</i>. University of G\"ottingen, Germany.
;
_exptl_crystal_colour colorless
_exptl_crystal_density_diffrn 1.484
_exptl_crystal_density_method 'not measured'
_exptl_crystal_description polyhedron
_exptl_crystal_F_000 1720
_exptl_crystal_size_max 0.20
_exptl_crystal_size_mid 0.14
_exptl_crystal_size_min 0.07
_refine_diff_density_max 0.661
_refine_diff_density_min -1.143
_refine_diff_density_rms 0.104
_refine_ls_extinction_method none
_refine_ls_goodness_of_fit_ref 1.037
_refine_ls_hydrogen_treatment constr
_refine_ls_matrix_type full
_refine_ls_number_parameters 419
_refine_ls_number_reflns 8795
_refine_ls_number_restraints 30
_refine_ls_restrained_S_all 1.037
_refine_ls_R_factor_all 0.0566
_refine_ls_R_factor_gt 0.0331
_refine_ls_shift/su_max 0.003
_refine_ls_shift/su_mean 0.000
_refine_ls_structure_factor_coef Fsqd
_refine_ls_weighting_details 'calc w=1/[\s^2^(Fo^2^)+(0.0244P)^2^+2.6719P] where P=(Fo^2^+2Fc^2^)/3'
_refine_ls_weighting_scheme calc
_refine_ls_wR_factor_gt 0.0644
_refine_ls_wR_factor_ref 0.0708
_reflns_number_gt 6636
_reflns_number_total 8795
_reflns_threshold_expression >2sigma(I)
_cod_data_source_file om400060s_si_002.cif
_cod_data_source_block ni5
_cod_depositor_comments
;
The following automatic conversions were performed:

'_symmetry_cell_setting' value 'Monoclinic' changed to 'monoclinic'
according to /home/saulius/struct/CIF-dictionaries/cif_core.dic
dictionary named 'cif_core.dic' version 2.3.1 from 2005-06-27.

Automatic conversion script
Id: cif_fix_values 1891 2012-01-12 08:04:46Z andrius 
;
_cod_original_sg_symbol_H-M P2(1)/n
_cod_database_code 4080679

loop_
_symmetry_equiv_pos_as_xyz
'x, y, z'
'-x+1/2, y+1/2, -z+1/2'
'-x, -y, -z'
'x-1/2, -y-1/2, z-1/2'

loop_
_atom_site_label
_atom_site_type_symbol
_atom_site_fract_x
_atom_site_fract_y
_atom_site_fract_z
_atom_site_U_iso_or_equiv
_atom_site_adp_type
_atom_site_occupancy
_atom_site_symmetry_multiplicity
_atom_site_calc_flag
_atom_site_refinement_flags
_atom_site_disorder_assembly
_atom_site_disorder_group
Au1 Au 1.580052(13) 0.140775(5) 0.451033(12) 0.02622(5) Uani 1 1 d . . .
C1 C 1.7541(3) 0.13619(13) 0.5612(3) 0.0253(8) Uani 1 1 d . . .
N2 N 1.8074(3) 0.12681(11) 0.6788(3) 0.0259(7) Uani 1 1 d . . .
C3 C 1.9335(4) 0.12653(15) 0.7241(3) 0.0333(10) Uani 1 1 d . . .
H3 H 1.9909 0.1211 0.8041 0.040 Uiso 1 1 calc R . .
C4 C 1.9590(3) 0.13531(15) 0.6336(3) 0.0344(9) Uani 1 1 d . . .
H4 H 2.0381 0.1373 0.6371 0.041 Uiso 1 1 calc R . .
N5 N 1.8485(3) 0.14097(11) 0.5336(2) 0.0257(6) Uani 1 1 d . . .
C11 C 1.7416(3) 0.12283(14) 0.7490(3) 0.0260(8) Uani 1 1 d . . .
C12 C 1.7012(3) 0.07767(14) 0.7640(3) 0.0294(8) Uani 1 1 d . . .
C13 C 1.6424(4) 0.07526(16) 0.8367(4) 0.0389(10) Uani 1 1 d . . .
H13 H 1.6150 0.0451 0.8507 0.047 Uiso 1 1 calc R . .
C14 C 1.6236(4) 0.11612(17) 0.8884(4) 0.0392(10) Uani 1 1 d . . .
H14 H 1.5843 0.1137 0.9383 0.047 Uiso 1 1 calc R . .
C15 C 1.6609(4) 0.16001(16) 0.8686(4) 0.0376(10) Uani 1 1 d . . .
H15 H 1.6441 0.1878 0.9025 0.045 Uiso 1 1 calc R . .
C16 C 1.7227(4) 0.16490(14) 0.8000(3) 0.0313(9) Uani 1 1 d . . .
C17 C 1.7204(4) 0.03297(15) 0.7059(4) 0.0455(11) Uani 1 1 d . . .
H17 H 1.7263 0.0434 0.6328 0.055 Uiso 1 1 calc R . .
C19 C 1.7665(4) 0.21398(15) 0.7809(4) 0.0441(11) Uani 1 1 d . . .
H19 H 1.8082 0.2091 0.7293 0.053 Uiso 1 1 calc R . .
C21 C 1.8320(3) 0.15302(14) 0.4156(3) 0.0281(9) Uani 1 1 d . . .
C22 C 1.8272(4) 0.20136(15) 0.3869(3) 0.0350(9) Uani 1 1 d . . .
C23 C 1.8101(4) 0.21199(18) 0.2720(4) 0.0479(12) Uani 1 1 d . . .
H23 H 1.8070 0.2446 0.2485 0.058 Uiso 1 1 calc R . .
C24 C 1.7980(5) 0.1766(2) 0.1940(4) 0.0573(14) Uani 1 1 d . . .
H24 H 1.7856 0.1847 0.1164 0.069 Uiso 1 1 calc R . .
C25 C 1.8035(4) 0.12817(18) 0.2260(4) 0.0484(13) Uani 1 1 d . . .
H25 H 1.7942 0.1039 0.1698 0.058 Uiso 1 1 calc R . .
C26 C 1.8222(4) 0.11530(15) 0.3390(3) 0.0326(9) Uani 1 1 d . . .
C27 C 1.8373(5) 0.24198(16) 0.4715(4) 0.0491(12) Uani 1 1 d . . .
H27 H 1.8460 0.2270 0.5469 0.059 Uiso 1 1 calc R . .
C29 C 1.8294(4) 0.06264(16) 0.3745(4) 0.0456(11) Uani 1 1 d . . .
H29 H 1.8647 0.0613 0.4628 0.055 Uiso 1 1 calc R . .
O31 O 1.4000(2) 0.14567(10) 0.3410(2) 0.0389(7) Uani 1 1 d . . .
C31 C 1.3500(4) 0.12754(13) 0.2319(3) 0.0282(9) Uani 1 1 d . . .
C32 C 1.2222(3) 0.12211(14) 0.1765(3) 0.0294(9) Uani 1 1 d . . .
H32 H 1.1755 0.1322 0.2156 0.035 Uiso 1 1 calc R . .
C33 C 1.1649(4) 0.10204(15) 0.0651(3) 0.0328(9) Uani 1 1 d . . .
C34 C 1.2310(4) 0.08609(16) 0.0059(3) 0.0400(11) Uani 1 1 d . . .
H34 H 1.1910 0.0713 -0.0697 0.048 Uiso 1 1 calc R . .
C35 C 1.3552(4) 0.09249(16) 0.0602(4) 0.0381(10) Uani 1 1 d . . .
C36 C 1.4157(4) 0.11340(15) 0.1718(4) 0.0341(9) Uani 1 1 d . . .
H36 H 1.5018 0.1180 0.2066 0.041 Uiso 1 1 calc R . .
O38 O 1.0406(2) 0.09459(13) 0.0040(2) 0.0502(9) Uani 1 1 d . . .
C38 C 0.9718(4) 0.1071(2) 0.0646(4) 0.0558(14) Uani 1 1 d . . .
H38A H 0.8850 0.1005 0.0140 0.084 Uiso 1 1 calc R . .
H38B H 0.9827 0.1414 0.0845 0.084 Uiso 1 1 calc R . .
H38C H 0.9999 0.0882 0.1375 0.084 Uiso 1 1 calc R . .
O39 O 1.4296(3) 0.07753(15) 0.0108(3) 0.0664(11) Uani 1 1 d . . .
C39 C 1.3720(6) 0.0510(3) -0.0969(6) 0.128(4) Uani 1 1 d . . .
H39A H 1.4326 0.0427 -0.1248 0.192 Uiso 1 1 calc R . .
H39B H 1.3071 0.0706 -0.1569 0.192 Uiso 1 1 calc R . .
H39C H 1.3365 0.0215 -0.0832 0.192 Uiso 1 1 calc R . .
C171 C 1.8395(5) 0.00874(19) 0.7860(6) 0.0724(17) Uani 1 1 d . . .
H17A H 1.8503 -0.0200 0.7467 0.109 Uiso 1 1 calc R . .
H17B H 1.8381 -0.0006 0.8602 0.109 Uiso 1 1 calc R . .
H17C H 1.9075 0.0310 0.8030 0.109 Uiso 1 1 calc R . .
C172 C 1.6153(5) -0.00288(18) 0.6682(5) 0.0649(15) Uani 1 1 d . . .
H17D H 1.5384 0.0131 0.6163 0.097 Uiso 1 1 calc R . .
H17E H 1.6101 -0.0152 0.7385 0.097 Uiso 1 1 calc R . .
H17F H 1.6298 -0.0296 0.6256 0.097 Uiso 1 1 calc R . .
C191 C 1.8590(6) 0.2352(2) 0.8959(5) 0.0786(19) Uani 1 1 d . . .
H19A H 1.9267 0.2126 0.9350 0.118 Uiso 1 1 calc R . .
H19B H 1.8200 0.2416 0.9475 0.118 Uiso 1 1 calc R . .
H19C H 1.8904 0.2654 0.8801 0.118 Uiso 1 1 calc R . .
C192 C 1.6592(6) 0.24805(19) 0.7159(6) 0.083(2) Uani 1 1 d . . .
H19D H 1.6020 0.2335 0.6407 0.125 Uiso 1 1 calc R . .
H19E H 1.6896 0.2785 0.7004 0.125 Uiso 1 1 calc R . .
H19F H 1.6171 0.2540 0.7650 0.125 Uiso 1 1 calc R . .
C271 C 1.9510(6) 0.2726(2) 0.5013(6) 0.091(2) Uani 1 1 d . . .
H27A H 2.0238 0.2521 0.5338 0.137 Uiso 1 1 calc R . .
H27B H 1.9579 0.2970 0.5600 0.137 Uiso 1 1 calc R . .
H27C H 1.9443 0.2884 0.4293 0.137 Uiso 1 1 calc R . .
C272 C 1.7233(6) 0.2730(2) 0.4242(6) 0.085(2) Uani 1 1 d . . .
H27D H 1.7331 0.2984 0.4815 0.128 Uiso 1 1 calc R . .
H27E H 1.6523 0.2531 0.4116 0.128 Uiso 1 1 calc R . .
H27F H 1.7109 0.2875 0.3489 0.128 Uiso 1 1 calc R . .
C291 C 1.9116(5) 0.0327(2) 0.3381(5) 0.0743(17) Uani 1 1 d . . .
H29A H 1.9136 -0.0006 0.3644 0.111 Uiso 1 1 calc R . .
H29B H 1.9946 0.0460 0.3748 0.111 Uiso 1 1 calc R . .
H29C H 1.8794 0.0334 0.2517 0.111 Uiso 1 1 calc R . .
C292 C 1.7032(5) 0.04036(18) 0.3241(5) 0.0686(16) Uani 1 1 d . . .
H29D H 1.7099 0.0068 0.3495 0.103 Uiso 1 1 calc R . .
H29E H 1.6656 0.0418 0.2374 0.103 Uiso 1 1 calc R . .
H29F H 1.6525 0.0581 0.3527 0.103 Uiso 1 1 calc R . .
C41 C 1.2779(4) 0.13963(16) 0.5057(4) 0.0488(12) Uani 1 1 d D . .
H41 H 1.3124 0.1428 0.4477 0.059 Uiso 1 1 calc R A 1
Cl1 Cl 1.2733(3) 0.07883(8) 0.5363(3) 0.1274(11) Uani 0.914(4) 1 d PD B 1
Cl2 Cl 1.3715(3) 0.16966(10) 0.63207(17) 0.1148(10) Uani 0.914(4) 1 d PD B 1
Cl3 Cl 1.13055(16) 0.16229(11) 0.4413(2) 0.1065(10) Uani 0.914(4) 1 d PD B 1
Cl1B Cl 1.281(2) 0.1878(6) 0.592(2) 0.097(8) Uiso 0.086(4) 1 d PD B 2
Cl2B Cl 1.1306(14) 0.1197(10) 0.435(2) 0.105(9) Uiso 0.086(4) 1 d PD B 2
Cl3B Cl 1.3702(17) 0.0933(6) 0.5855(15) 0.070(6) Uiso 0.086(4) 1 d PD B 2

loop_
_atom_site_aniso_label
_atom_site_aniso_U_11
_atom_site_aniso_U_22
_atom_site_aniso_U_33
_atom_site_aniso_U_23
_atom_site_aniso_U_13
_atom_site_aniso_U_12
Au1 0.02444(8) 0.03206(8) 0.02268(7) -0.00388(7) 0.01102(6) -0.00191(8)
C1 0.030(2) 0.024(2) 0.0226(18) 0.0005(16) 0.0134(16) -0.0017(17)
N2 0.0261(17) 0.0295(18) 0.0243(16) 0.0007(13) 0.0131(14) -0.0011(13)
C3 0.024(2) 0.048(3) 0.023(2) 0.0045(17) 0.0057(17) 0.0011(18)
C4 0.0231(19) 0.050(3) 0.029(2) 0.0023(19) 0.0103(17) -0.0012(19)
N5 0.0237(15) 0.0355(17) 0.0209(15) -0.0005(14) 0.0126(13) -0.0019(15)
C11 0.028(2) 0.031(2) 0.0215(18) 0.0006(16) 0.0131(17) -0.0015(17)
C12 0.034(2) 0.033(2) 0.0246(19) -0.0001(17) 0.0161(17) -0.0023(18)
C13 0.044(3) 0.043(3) 0.038(2) 0.003(2) 0.025(2) -0.013(2)
C14 0.037(2) 0.059(3) 0.030(2) -0.004(2) 0.023(2) -0.007(2)
C15 0.040(2) 0.044(3) 0.031(2) -0.0064(19) 0.018(2) 0.004(2)
C16 0.037(2) 0.033(2) 0.026(2) -0.0024(17) 0.0157(18) -0.0019(18)
C17 0.066(3) 0.029(2) 0.055(3) 0.003(2) 0.039(3) 0.000(2)
C19 0.066(3) 0.031(2) 0.043(3) -0.007(2) 0.031(2) -0.006(2)
C21 0.0249(19) 0.040(2) 0.0202(18) 0.0029(16) 0.0111(16) -0.0005(16)
C22 0.039(2) 0.038(2) 0.032(2) 0.0010(19) 0.020(2) -0.0034(19)
C23 0.065(3) 0.046(3) 0.040(3) 0.012(2) 0.029(2) 0.003(2)
C24 0.070(4) 0.081(4) 0.031(2) 0.017(3) 0.031(3) 0.007(3)
C25 0.059(3) 0.065(3) 0.026(2) -0.009(2) 0.022(2) 0.005(2)
C26 0.033(2) 0.039(2) 0.025(2) -0.0015(18) 0.0127(18) 0.0014(19)
C27 0.065(3) 0.037(3) 0.051(3) 0.001(2) 0.031(3) -0.002(2)
C29 0.052(3) 0.045(3) 0.040(3) -0.008(2) 0.022(2) -0.002(2)
O31 0.0284(15) 0.0545(19) 0.0306(15) -0.0122(14) 0.0106(12) 0.0026(14)
C31 0.029(2) 0.029(2) 0.026(2) 0.0014(16) 0.0117(17) 0.0017(16)
C32 0.028(2) 0.036(2) 0.024(2) 0.0032(17) 0.0121(17) 0.0055(17)
C33 0.028(2) 0.041(2) 0.028(2) 0.0020(18) 0.0107(18) -0.0005(18)
C34 0.042(2) 0.055(3) 0.026(2) -0.008(2) 0.0177(19) -0.014(2)
C35 0.040(2) 0.043(3) 0.042(2) -0.011(2) 0.028(2) -0.010(2)
C36 0.027(2) 0.041(3) 0.038(2) -0.0037(19) 0.0172(19) -0.0041(19)
O38 0.0261(15) 0.092(3) 0.0270(15) -0.0043(16) 0.0069(13) -0.0015(16)
C38 0.021(2) 0.100(4) 0.041(3) -0.003(3) 0.010(2) -0.005(3)
O39 0.053(2) 0.103(3) 0.064(2) -0.044(2) 0.0439(19) -0.033(2)
C39 0.105(5) 0.204(9) 0.125(6) -0.131(6) 0.096(5) -0.097(6)
C171 0.067(4) 0.042(3) 0.113(5) -0.006(3) 0.044(4) 0.004(3)
C172 0.072(4) 0.044(3) 0.071(4) -0.018(3) 0.026(3) -0.012(3)
C191 0.100(5) 0.054(4) 0.071(4) -0.010(3) 0.029(4) -0.036(3)
C192 0.114(5) 0.041(3) 0.083(4) 0.017(3) 0.033(4) 0.005(3)
C271 0.082(5) 0.074(5) 0.123(6) -0.041(4) 0.051(4) -0.026(4)
C272 0.092(5) 0.065(4) 0.112(5) -0.013(4) 0.057(4) 0.015(4)
C291 0.069(4) 0.062(4) 0.097(5) -0.011(3) 0.042(4) 0.018(3)
C292 0.074(4) 0.041(3) 0.105(5) -0.013(3) 0.053(4) -0.004(3)
C41 0.044(3) 0.064(3) 0.044(3) 0.003(3) 0.024(2) 0.004(3)
Cl1 0.180(3) 0.0624(13) 0.165(2) 0.0128(14) 0.100(2) 0.0058(15)
Cl2 0.127(2) 0.137(2) 0.0530(11) -0.0240(12) 0.0159(12) -0.0350(18)
Cl3 0.0490(10) 0.170(3) 0.1133(16) 0.0677(16) 0.0479(11) 0.0355(12)

loop_
_atom_type_symbol
_atom_type_description
_atom_type_scat_dispersion_real
_atom_type_scat_dispersion_imag
_atom_type_scat_source
C C 0.0033 0.0016 'International Tables Vol C Tables 4.2.6.8 and 6.1.1.4'
H H 0.0000 0.0000 'International Tables Vol C Tables 4.2.6.8 and 6.1.1.4'
N N 0.0061 0.0033 'International Tables Vol C Tables 4.2.6.8 and 6.1.1.4'
O O 0.0106 0.0060 'International Tables Vol C Tables 4.2.6.8 and 6.1.1.4'
Cl Cl 0.1484 0.1585 'International Tables Vol C Tables 4.2.6.8 and 6.1.1.4'
Au Au -2.0133 8.8022 'International Tables Vol C Tables 4.2.6.8 and 6.1.1.4'

loop_
_geom_angle_atom_site_label_1
_geom_angle_atom_site_label_2
_geom_angle_atom_site_label_3
_geom_angle
C1 Au1 O31 178.59(12)
N2 C1 N5 104.7(3)
N2 C1 Au1 129.0(3)
N5 C1 Au1 126.3(3)
C1 N2 C3 110.8(3)
C1 N2 C11 124.1(3)
C3 N2 C11 124.8(3)
C4 C3 N2 106.8(3)
C4 C3 H3 126.6
N2 C3 H3 126.6
C3 C4 N5 107.1(3)
C3 C4 H4 126.4
N5 C4 H4 126.4
C1 N5 C4 110.5(3)
C1 N5 C21 123.0(3)
C4 N5 C21 126.3(3)
C12 C11 C16 123.3(3)
C12 C11 N2 118.8(3)
C16 C11 N2 118.0(3)
C11 C12 C13 116.7(4)
C11 C12 C17 122.3(3)
C13 C12 C17 121.0(4)
C14 C13 C12 121.0(4)
C14 C13 H13 119.5
C12 C13 H13 119.5
C15 C14 C13 120.7(4)
C15 C14 H14 119.7
C13 C14 H14 119.7
C14 C15 C16 121.5(4)
C14 C15 H15 119.3
C16 C15 H15 119.3
C15 C16 C11 116.9(4)
C15 C16 C19 121.0(4)
C11 C16 C19 122.2(3)
C171 C17 C12 110.8(4)
C171 C17 C172 110.0(4)
C12 C17 C172 113.4(4)
C171 C17 H17 107.5
C12 C17 H17 107.5
C172 C17 H17 107.5
C191 C19 C16 111.4(4)
C191 C19 C192 111.6(4)
C16 C19 C192 111.3(4)
C191 C19 H19 107.5
C16 C19 H19 107.5
C192 C19 H19 107.5
C22 C21 C26 124.6(3)
C22 C21 N5 117.6(3)
C26 C21 N5 117.9(3)
C21 C22 C23 116.4(4)
C21 C22 C27 123.7(4)
C23 C22 C27 119.9(4)
C24 C23 C22 121.1(4)
C24 C23 H23 119.4
C22 C23 H23 119.4
C23 C24 C25 121.0(4)
C23 C24 H24 119.5
C25 C24 H24 119.5
C26 C25 C24 120.7(4)
C26 C25 H25 119.7
C24 C25 H25 119.7
C25 C26 C21 116.2(4)
C25 C26 C29 120.8(4)
C21 C26 C29 122.9(4)
C272 C27 C22 112.0(4)
C272 C27 C271 110.7(5)
C22 C27 C271 111.4(4)
C272 C27 H27 107.5
C22 C27 H27 107.5
C271 C27 H27 107.5
C292 C29 C26 110.9(4)
C292 C29 C291 109.5(4)
C26 C29 C291 113.3(4)
C292 C29 H29 107.6
C26 C29 H29 107.6
C291 C29 H29 107.6
C31 O31 Au1 122.8(2)
O31 C31 C36 124.3(4)
O31 C31 C32 116.7(3)
C36 C31 C32 119.0(4)
C33 C32 C31 119.7(4)
C33 C32 H32 120.1
C31 C32 H32 120.1
O38 C33 C32 124.2(4)
O38 C33 C34 114.2(3)
C32 C33 C34 121.6(4)
C35 C34 C33 117.9(4)
C35 C34 H34 121.0
C33 C34 H34 121.0
C34 C35 O39 122.9(4)
C34 C35 C36 121.9(4)
O39 C35 C36 115.2(4)
C31 C36 C35 119.8(4)
C31 C36 H36 120.1
C35 C36 H36 120.1
C33 O38 C38 115.8(3)
O38 C38 H38A 109.5
O38 C38 H38B 109.5
H38A C38 H38B 109.5
O38 C38 H38C 109.5
H38A C38 H38C 109.5
H38B C38 H38C 109.5
C35 O39 C39 116.3(4)
O39 C39 H39A 109.5
O39 C39 H39B 109.5
H39A C39 H39B 109.5
O39 C39 H39C 109.5
H39A C39 H39C 109.5
H39B C39 H39C 109.5
C17 C171 H17A 109.5
C17 C171 H17B 109.5
H17A C171 H17B 109.5
C17 C171 H17C 109.5
H17A C171 H17C 109.5
H17B C171 H17C 109.5
C17 C172 H17D 109.5
C17 C172 H17E 109.5
H17D C172 H17E 109.5
C17 C172 H17F 109.5
H17D C172 H17F 109.5
H17E C172 H17F 109.5
C19 C191 H19A 109.5
C19 C191 H19B 109.5
H19A C191 H19B 109.5
C19 C191 H19C 109.5
H19A C191 H19C 109.5
H19B C191 H19C 109.5
C19 C192 H19D 109.5
C19 C192 H19E 109.5
H19D C192 H19E 109.5
C19 C192 H19F 109.5
H19D C192 H19F 109.5
H19E C192 H19F 109.5
C27 C271 H27A 109.5
C27 C271 H27B 109.5
H27A C271 H27B 109.5
C27 C271 H27C 109.5
H27A C271 H27C 109.5
H27B C271 H27C 109.5
C27 C272 H27D 109.5
C27 C272 H27E 109.5
H27D C272 H27E 109.5
C27 C272 H27F 109.5
H27D C272 H27F 109.5
H27E C272 H27F 109.5
C29 C291 H29A 109.5
C29 C291 H29B 109.5
H29A C291 H29B 109.5
C29 C291 H29C 109.5
H29A C291 H29C 109.5
H29B C291 H29C 109.5
C29 C292 H29D 109.5
C29 C292 H29E 109.5
H29D C292 H29E 109.5
C29 C292 H29F 109.5
H29D C292 H29F 109.5
H29E C292 H29F 109.5
Cl2B C41 Cl2 139.3(9)
Cl2B C41 Cl3B 109.1(10)
Cl2 C41 Cl3B 80.2(7)
Cl2B C41 Cl1B 107.9(10)
Cl2 C41 Cl1B 37.7(8)
Cl3B C41 Cl1B 113.0(10)
Cl2B C41 Cl3 40.5(9)
Cl2 C41 Cl3 112.5(3)
Cl3B C41 Cl3 145.5(8)
Cl1B C41 Cl3 74.9(9)
Cl2B C41 Cl1 70.7(9)
Cl2 C41 Cl1 110.0(3)
Cl3B C41 Cl1 38.4(7)
Cl1B C41 Cl1 127.7(9)
Cl3 C41 Cl1 109.2(3)
Cl2B C41 H41 109.7
Cl2 C41 H41 108.4
Cl3B C41 H41 96.6
Cl1B C41 H41 119.9
Cl3 C41 H41 108.4
Cl1 C41 H41 108.4

loop_
_geom_bond_atom_site_label_1
_geom_bond_atom_site_label_2
_geom_bond_distance
Au1 C1 1.957(4)
Au1 O31 2.014(3)
C1 N2 1.353(5)
C1 N5 1.353(4)
N2 C3 1.384(5)
N2 C11 1.445(4)
C3 C4 1.335(5)
C3 H3 0.9500
C4 N5 1.384(5)
C4 H4 0.9500
N5 C21 1.451(4)
C11 C12 1.393(5)
C11 C16 1.404(5)
C12 C13 1.399(5)
C12 C17 1.514(6)
C13 C14 1.381(6)
C13 H13 0.9500
C14 C15 1.365(6)
C14 H14 0.9500
C15 C16 1.388(5)
C15 H15 0.9500
C16 C19 1.525(6)
C17 C171 1.510(7)
C17 C172 1.525(6)
C17 H17 1.0000
C19 C191 1.506(7)
C19 C192 1.526(7)
C19 H19 1.0000
C21 C22 1.388(5)
C21 C26 1.396(5)
C22 C23 1.401(6)
C22 C27 1.522(6)
C23 C24 1.354(7)
C23 H23 0.9500
C24 C25 1.399(7)
C24 H24 0.9500
C25 C26 1.388(6)
C25 H25 0.9500
C26 C29 1.523(6)
C27 C272 1.516(7)
C27 C271 1.528(7)
C27 H27 1.0000
C29 C292 1.514(7)
C29 C291 1.526(6)
C29 H29 1.0000
O31 C31 1.331(4)
C31 C36 1.388(5)
C31 C32 1.405(5)
C32 C33 1.378(5)
C32 H32 0.9500
C33 O38 1.378(5)
C33 C34 1.397(5)
C34 C35 1.370(6)
C34 H34 0.9500
C35 O39 1.378(5)
C35 C36 1.392(6)
C36 H36 0.9500
O38 C38 1.412(5)
C38 H38A 0.9800
C38 H38B 0.9800
C38 H38C 0.9800
O39 C39 1.426(6)
C39 H39A 0.9800
C39 H39B 0.9800
C39 H39C 0.9800
C171 H17A 0.9800
C171 H17B 0.9800
C171 H17C 0.9800
C172 H17D 0.9800
C172 H17E 0.9800
C172 H17F 0.9800
C191 H19A 0.9800
C191 H19B 0.9800
C191 H19C 0.9800
C192 H19D 0.9800
C192 H19E 0.9800
C192 H19F 0.9800
C271 H27A 0.9800
C271 H27B 0.9800
C271 H27C 0.9800
C272 H27D 0.9800
C272 H27E 0.9800
C272 H27F 0.9800
C291 H29A 0.9800
C291 H29B 0.9800
C291 H29C 0.9800
C292 H29D 0.9800
C292 H29E 0.9800
C292 H29F 0.9800
C41 Cl2B 1.705(13)
C41 Cl2 1.708(5)
C41 Cl3B 1.713(12)
C41 Cl1B 1.717(13)
C41 Cl3 1.729(5)
C41 Cl1 1.742(5)
C41 H41 1.0000

loop_
_geom_torsion_atom_site_label_1
_geom_torsion_atom_site_label_2
_geom_torsion_atom_site_label_3
_geom_torsion_atom_site_label_4
_geom_torsion
O31 Au1 C1 N2 17(6)
O31 Au1 C1 N5 -164(9)
N5 C1 N2 C3 1.0(4)
Au1 C1 N2 C3 179.7(3)
N5 C1 N2 C11 174.8(3)
Au1 C1 N2 C11 -6.5(5)
C1 N2 C3 C4 -0.7(5)
C11 N2 C3 C4 -174.5(4)
N2 C3 C4 N5 0.1(5)
N2 C1 N5 C4 -0.9(4)
Au1 C1 N5 C4 -179.7(3)
N2 C1 N5 C21 -177.8(3)
Au1 C1 N5 C21 3.5(5)
C3 C4 N5 C1 0.5(5)
C3 C4 N5 C21 177.2(4)
C1 N2 C11 C12 92.1(4)
C3 N2 C11 C12 -94.9(5)
C1 N2 C11 C16 -88.6(4)
C3 N2 C11 C16 84.4(5)
C16 C11 C12 C13 -1.9(6)
N2 C11 C12 C13 177.4(3)
C16 C11 C12 C17 178.7(4)
N2 C11 C12 C17 -2.1(6)
C11 C12 C13 C14 1.4(6)
C17 C12 C13 C14 -179.2(4)
C12 C13 C14 C15 0.7(7)
C13 C14 C15 C16 -2.5(7)
C14 C15 C16 C11 2.0(6)
C14 C15 C16 C19 -178.5(4)
C12 C11 C16 C15 0.3(6)
N2 C11 C16 C15 -179.0(3)
C12 C11 C16 C19 -179.3(4)
N2 C11 C16 C19 1.5(6)
C11 C12 C17 C171 90.7(5)
C13 C12 C17 C171 -88.7(5)
C11 C12 C17 C172 -145.0(4)
C13 C12 C17 C172 35.6(6)
C15 C16 C19 C191 62.6(6)
C11 C16 C19 C191 -117.9(5)
C15 C16 C19 C192 -62.6(5)
C11 C16 C19 C192 116.9(5)
C1 N5 C21 C22 87.6(5)
C4 N5 C21 C22 -88.7(5)
C1 N5 C21 C26 -92.4(4)
C4 N5 C21 C26 91.2(5)
C26 C21 C22 C23 0.7(6)
N5 C21 C22 C23 -179.4(4)
C26 C21 C22 C27 179.6(4)
N5 C21 C22 C27 -0.5(6)
C21 C22 C23 C24 0.5(7)
C27 C22 C23 C24 -178.4(5)
C22 C23 C24 C25 -0.7(8)
C23 C24 C25 C26 -0.4(8)
C24 C25 C26 C21 1.4(6)
C24 C25 C26 C29 -179.4(4)
C22 C21 C26 C25 -1.6(6)
N5 C21 C26 C25 178.5(4)
C22 C21 C26 C29 179.2(4)
N5 C21 C26 C29 -0.7(6)
C21 C22 C27 C272 -118.7(5)
C23 C22 C27 C272 60.2(6)
C21 C22 C27 C271 116.6(5)
C23 C22 C27 C271 -64.5(6)
C25 C26 C29 C292 -77.3(5)
C21 C26 C29 C292 101.8(5)
C25 C26 C29 C291 46.4(6)
C21 C26 C29 C291 -134.5(4)
C1 Au1 O31 C31 -156(5)
Au1 O31 C31 C36 -15.3(5)
Au1 O31 C31 C32 163.8(3)
O31 C31 C32 C33 -177.8(4)
C36 C31 C32 C33 1.4(6)
C31 C32 C33 O38 179.1(4)
C31 C32 C33 C34 1.0(6)
O38 C33 C34 C35 179.5(4)
C32 C33 C34 C35 -2.2(6)
C33 C34 C35 O39 179.0(4)
C33 C34 C35 C36 1.1(7)
O31 C31 C36 C35 176.6(4)
C32 C31 C36 C35 -2.5(6)
C34 C35 C36 C31 1.3(7)
O39 C35 C36 C31 -176.8(4)
C32 C33 O38 C38 -2.5(6)
C34 C33 O38 C38 175.7(4)
C34 C35 O39 C39 -5.1(8)
C36 C35 O39 C39 172.9(5)
